data_1564377
loop_
_publ_author_name
'Keener, Megan'
'Scopelliti, Rosario'
'Mazzanti, Marinella'

_publ_section_title
;
 Nitride Protonation and NH3 Binding versus N--H Bond Cleavage in Uranium
 Nitrides
;
_journal_name_full 'Chemical Science'
_journal_paper_doi 10.1039/D1SC03957A
_journal_year 2021
_chemical_formula_moiety 'C44 H100 N O14 Si3 U, C24 H20 B, 0.5(C4 H10 O)'
_chemical_formula_sum 'C70 H125 B N O14.5 Si3 U'
_chemical_formula_weight 1545.81
_space_group_crystal_system triclinic
_space_group_IT_number 2
_space_group_name_Hall '-P 1'
_space_group_name_H-M_alt 'P -1'
_atom_sites_solution_hydrogens mixed
_atom_sites_solution_primary dual
_atom_sites_solution_secondary difmap
_audit_creation_date 2021-06-11
_audit_creation_method
;
Olex2 1.3
(compiled 2020.11.12 svn.r5f609507 for OlexSys, GUI svn.r6272)
;
_audit_update_record
;
2021-07-16 deposited with the CCDC.	2021-08-13 downloaded from the CCDC.
;
_cell_angle_alpha 78.867(3)
_cell_angle_beta 72.917(3)
_cell_angle_gamma 73.341(3)
_cell_formula_units_Z 2
_cell_length_a 13.6571(5)
_cell_length_b 14.5356(5)
_cell_length_c 22.7110(8)
_cell_measurement_reflns_used 18656
_cell_measurement_temperature 140.00(10)
_cell_measurement_theta_max 71.6240
_cell_measurement_theta_min 3.1260
_cell_volume 4099.4(3)
_computing_cell_refinement 'CrysAlisPro 1.171.41.99a (Rigaku OD, 2021)'
_computing_data_collection 'CrysAlisPro 1.171.41.99a (Rigaku OD, 2021)'
_computing_data_reduction 'CrysAlisPro 1.171.41.99a (Rigaku OD, 2021)'
_computing_molecular_graphics 'Olex2 1.3 (Dolomanov et al., 2009)'
_computing_publication_material 'Olex2 1.3 (Dolomanov et al., 2009)'
_computing_structure_refinement 'ShelXL 2018/3 (Sheldrick, 2015)'
_computing_structure_solution 'ShelXT 2018/2 (Sheldrick, 2015)'
_diffrn_ambient_environment N~2~
_diffrn_ambient_temperature 140.00(10)
_diffrn_detector 'CCD plate'
_diffrn_detector_area_resol_mean 10.2665
_diffrn_detector_type Atlas
_diffrn_measured_fraction_theta_full 0.998
_diffrn_measured_fraction_theta_max 0.973
_diffrn_measurement_details
;
List of Runs (angles in degrees, time in seconds):

  # Type    Start    End  Width  t~exp~   \w     \q     \k     \f   Frames
#--------------------------------------------------------------------------
  1  \w    -82.00   2.00   1.00    4.00    --  -42.88 110.00  50.00   84
  2  \w     21.00  79.00   1.00    4.00    --   42.88-110.00 -44.00   58
  3  \w     70.00 108.00   1.00   16.00    --  102.23-110.00 -44.00   38
  4  \w    124.00 159.00   1.00   16.00    --  102.23 110.00  50.00   35
  5  \w    -47.00 -19.00   1.00    4.00    --  -42.88 -37.00  90.00   28
  6  \w   -114.00 -19.00   1.00    4.00    --  -42.88 -37.00-180.00   95
  7  \w   -105.00 -74.00   1.00    4.00    --  -42.88 -37.00  90.00   31
  8  \w   -116.00 -15.00   1.00    4.00    --  -42.88 -57.00 -60.00  101
  9  \w     27.00  66.00   1.00   16.00    --  102.23 -77.00 -60.00   39
 10  \w     27.00 103.00   1.00   16.00    --  102.23 -94.00   0.00   76
 11  \w     35.00 106.00   1.00   16.00    --  102.23 -94.00  90.00   71
 12  \w     32.00  75.00   1.00   16.00    --  102.23 -77.00 150.00   43
 13  \w    103.00 163.00   1.00   16.00    --  102.23 125.00 -30.00   60
 14  \w    103.00 135.00   1.00   16.00    --  102.23 -77.00 150.00   32
 15  \w     75.00 163.00   1.00   16.00    --  102.23  61.00-120.00   88
 16  \w    103.00 130.00   1.00   16.00    --  102.23 -77.00 -60.00   27
 17  \w    104.00 177.00   1.00   16.00    --  102.23  77.00 150.00   73
 18  \w     81.00 112.00   1.00   16.00    --  102.23-125.00-120.00   31
 19  \w     73.00 158.00   1.00   16.00    --  102.23  61.00 120.00   85
 20  \w    105.00 148.00   1.00   16.00    --  102.23  45.00  30.00   43
 21  \w     80.00 112.00   1.00   16.00    --  102.23  30.00  90.00   32
 22  \w    136.00 168.00   1.00   16.00    --  102.23  30.00  90.00   32
 23  \w     76.00 112.00   1.00   16.00    --  102.23-125.00 150.00   36
 24  \w     81.00 106.00   1.00   16.00    --  102.23 -94.00-180.00   25
 25  \w    103.00 162.00   1.00   16.00    --  102.23  77.00 -60.00   59
;
_diffrn_measurement_device 'four-circle diffractometer'
_diffrn_measurement_device_type 'SuperNova, Dual, Cu at home/near, Atlas'
_diffrn_measurement_method '\w scans'
_diffrn_orient_matrix_type 'CrysAlisPro convention (1999,Acta A55,543-557)'
_diffrn_orient_matrix_UB_11 -0.0363109000
_diffrn_orient_matrix_UB_12 -0.0333140000
_diffrn_orient_matrix_UB_13 0.0698097000
_diffrn_orient_matrix_UB_21 -0.1066812000
_diffrn_orient_matrix_UB_22 0.0750118000
_diffrn_orient_matrix_UB_23 0.0033688000
_diffrn_orient_matrix_UB_31 -0.0460172000
_diffrn_orient_matrix_UB_32 -0.0753498000
_diffrn_orient_matrix_UB_33 -0.0149463000
_diffrn_radiation_monochromator mirror
_diffrn_radiation_probe x-ray
_diffrn_radiation_type 'Cu K\a'
_diffrn_radiation_wavelength 1.54184
_diffrn_reflns_av_R_equivalents 0.0516
_diffrn_reflns_av_unetI/netI 0.0616
_diffrn_reflns_Laue_measured_fraction_full 0.998
_diffrn_reflns_Laue_measured_fraction_max 0.973
_diffrn_reflns_limit_h_max 16
_diffrn_reflns_limit_h_min -16
_diffrn_reflns_limit_k_max 14
_diffrn_reflns_limit_k_min -17
_diffrn_reflns_limit_l_max 27
_diffrn_reflns_limit_l_min -27
_diffrn_reflns_number 34513
_diffrn_reflns_point_group_measured_fraction_full 0.998
_diffrn_reflns_point_group_measured_fraction_max 0.973
_diffrn_reflns_theta_full 67.684
_diffrn_reflns_theta_max 71.750
_diffrn_reflns_theta_min 3.196
_diffrn_source 'micro-focus sealed X-ray tube'
_diffrn_source_type 'SuperNova (Cu) X-ray Source'
_exptl_absorpt_coefficient_mu 6.435
_exptl_absorpt_correction_T_max 0.955
_exptl_absorpt_correction_T_min 0.507
_exptl_absorpt_correction_type gaussian
_exptl_absorpt_process_details
;
CrysAlisPro 1.171.41.99a (Rigaku Oxford Diffraction, 2021)
Numerical absorption correction based on Gaussian integration over
a multifaceted crystal model.
Empirical absorption correction using spherical harmonics
as implemented in SCALE3 ABSPACK scaling algorithm
;
_exptl_crystal_colour colourless
_exptl_crystal_colour_primary colourless
_exptl_crystal_density_diffrn 1.252
_exptl_crystal_description prism
_exptl_crystal_F_000 1614
_exptl_crystal_size_max 0.17
_exptl_crystal_size_mid 0.1
_exptl_crystal_size_min 0.04
_refine_diff_density_max 2.749
_refine_diff_density_min -2.248
_refine_diff_density_rms 0.116
_refine_ls_extinction_method none
_refine_ls_goodness_of_fit_ref 1.030
_refine_ls_hydrogen_treatment mixed
_refine_ls_matrix_type full
_refine_ls_number_parameters 876
_refine_ls_number_reflns 15595
_refine_ls_number_restraints 33
_refine_ls_restrained_S_all 1.029
_refine_ls_R_factor_all 0.0524
_refine_ls_R_factor_gt 0.0432
_refine_ls_shift/su_max 0.000
_refine_ls_shift/su_mean 0.000
_refine_ls_structure_factor_coef Fsqd
_refine_ls_weighting_details 'w=1/[\s^2^(Fo^2^)+(0.0652P)^2^] where P=(Fo^2^+2Fc^2^)/3'
_refine_ls_weighting_scheme calc
_refine_ls_wR_factor_gt 0.1045
_refine_ls_wR_factor_ref 0.1117
_reflns_Friedel_coverage 0.000
_reflns_number_gt 13556
_reflns_number_total 15595
_reflns_threshold_expression 'I > 2\s(I)'
_cod_data_source_file d1sc03957a2.cif
_cod_data_source_block mk-164
_cod_depositor_comments
;
The following automatic conversions were performed:

data item '_exptl_absorpt_correction_type' value 'Gaussian' was
changed to 'gaussian' in accordance with the
/home/data/users/saulius/crontab/automatic-downloads/rss-feeds/RSC/lib/dictionaries/cif_core.dic
dictionary named 'cif_core.dic' version 2.4.2 last updated on
2011-04-26.

Automatic conversion script
Id: cif_fix_values 7556 2019-12-06 15:28:31Z antanas 
;
_cod_original_formula_sum 'C70 H125 B N O14.50 Si3 U'
_cod_database_code 1564377
_shelx_shelxl_version_number 2018/3
_audit_contact_author 'Farzaneh Fadaei Tirani'
_chemical_oxdiff_formula 'C70 H125 B N O14.50 Si3 U'
_shelx_space_group_comment
;
The symmetry employed for this shelxl refinement is uniquely defined
by the following loop, which should always be used as a source of
symmetry information in preference to the above space-group names.
They are only intended as comments.
;
_shelx_estimated_absorpt_t_max 0.783
_shelx_estimated_absorpt_t_min 0.408
_reflns_odcompleteness_completeness 99.90
_reflns_odcompleteness_iscentric 1
_reflns_odcompleteness_theta 66.49
_olex2_refinement_description
;
1. Fixed Uiso
 At 1.2 times of:
  All C(H) groups, {H1A,H1B,H1C} of C84, All C(H,H) groups
 At 1.5 times of:
  {H84A,H84B,H84C} of C84, {H82A,H82B,H82C} of C82, {H32A,H32B,H32C} of C32,
  {H47A,H47B,H47C} of C47, {H28A,H28B,H28C} of C28, {H30A,H30B,H30C} of C30,
  {H43A,H43B,H43C} of C43, {H52A,H52B,H52C} of C52, {H26A,H26B,H26C} of C26,
  {H46A,H46B,H46C} of C46, {H31A,H31B,H31C} of C31, {H48A,H48B,H48C} of C48,
  {H50A,H50B,H50C} of C50, {H51A,H51B,H51C} of C51, {H42A,H42B,H42C} of C42,
  {H27A,H27B,H27C} of C27, {H44A,H44B,H44C} of C44, {H24A,H24B,H24C} of C24,
  {H2A,H2B,H2C} of C2, {H12A,H12B,H12C} of C12, {H22A,H22B,H22C} of C22, {H11A,
  H11B,H11C} of C11, {H23A,H23B,H23C} of C23, {H7A,H7B,H7C} of C7, {H8A,H8B,
  H8C} of C8, {H4A,H4B,H4C} of C4, {H3A,H3B,H3C} of C3, {H6A,H6B,H6C} of C6,
  {H10A,H10B,H10C} of C10
2. Restrained distances
 O81-C81
 1.41 with sigma of 0.02
 C83-C84
 1.5 with sigma of 0.02
 O81-C83
 1.42 with sigma of 0.02
 C82-C81
 1.48 with sigma of 0.02
 N1-H1A = N1-H1B = N1-H1C
 1 with sigma of 0.02
 O81-C82 = O81-C84
 2.37 with sigma of 0.04
3. Uiso/Uaniso restraints and constraints
O81 \\sim C81 \\sim C82 \\sim C83 \\sim C84: within 2A with sigma of 0.01 and
sigma for terminal atoms of 0.02 within 2A
4. Others
 Fixed Sof: O81(0.5) C81(0.5) H81A(0.5) H81B(0.5) C82(0.5) H82A(0.5) H82B(0.5)
 H82C(0.5) C83(0.5) H83A(0.5) H83B(0.5) C84(0.5) H84A(0.5) H84B(0.5) H84C(0.5)
5.a Secondary CH2 refined with riding coordinates:
 C61(H61A,H61B), C62(H62A,H62B), C63(H63A,H63B), C64(H64A,H64B), C71(H71A,
 H71B), C72(H72A,H72B), C73(H73A,H73B), C74(H74A,H74B), C81(H81A,H81B),
 C83(H83A,H83B)
5.b Aromatic/amide H refined with riding coordinates:
 C102(H102), C103(H103), C104(H104), C105(H105), C106(H106), C108(H108),
 C109(H109), C110(H110), C111(H111), C112(H112), C114(H114), C115(H115),
 C116(H116), C117(H117), C118(H118), C120(H120), C121(H121), C122(H122),
 C123(H123), C124(H124)
5.c Idealised Me refined as rotating group:
 C2(H2A,H2B,H2C), C3(H3A,H3B,H3C), C4(H4A,H4B,H4C), C6(H6A,H6B,H6C), C7(H7A,
 H7B,H7C), C8(H8A,H8B,H8C), C10(H10A,H10B,H10C), C11(H11A,H11B,H11C), C12(H12A,
 H12B,H12C), C22(H22A,H22B,H22C), C23(H23A,H23B,H23C), C24(H24A,H24B,H24C),
 C26(H26A,H26B,H26C), C27(H27A,H27B,H27C), C28(H28A,H28B,H28C), C30(H30A,H30B,
 H30C), C31(H31A,H31B,H31C), C32(H32A,H32B,H32C), C42(H42A,H42B,H42C), C43(H43A,
 H43B,H43C), C44(H44A,H44B,H44C), C46(H46A,H46B,H46C), C47(H47A,H47B,H47C),
 C48(H48A,H48B,H48C), C50(H50A,H50B,H50C), C51(H51A,H51B,H51C), C52(H52A,H52B,
 H52C), C82(H82A,H82B,H82C), C84(H84A,H84B,H84C)
;
_olex2_date_sample_data_collection 2021-02-26
_olex2_submission_special_instructions 'No special instructions were received'
_oxdiff_exptl_absorpt_empirical_details
;
Empirical correction (ABSPACK) includes:
- Absorption correction using spherical harmonics
- Frame scaling
- Detector area scaling
- B-factor correction
;
_oxdiff_exptl_absorpt_empirical_full_max 1.528
_oxdiff_exptl_absorpt_empirical_full_min 0.610

loop_
_space_group_symop_operation_xyz
'x, y, z'
'-x, -y, -z'

loop_
_atom_site_label
_atom_site_type_symbol
_atom_site_fract_x
_atom_site_fract_y
_atom_site_fract_z
_atom_site_U_iso_or_equiv
_atom_site_adp_type
_atom_site_occupancy
_atom_site_site_symmetry_order
_atom_site_calc_flag
_atom_site_refinement_flags_posn
_atom_site_refinement_flags_adp
_atom_site_refinement_flags_occupancy
_atom_site_disorder_assembly
_atom_site_disorder_group
U1 U 0.65829(2) 0.22538(2) 0.75530(2) 0.03003(6) Uani 1 1 d . . . . .
Si1 Si 0.51678(11) 0.45825(9) 0.81523(7) 0.0365(3) Uani 1 1 d . . . . .
Si2 Si 0.79472(11) 0.04760(9) 0.86521(7) 0.0354(3) Uani 1 1 d . . . . .
Si3 Si 0.43726(11) 0.16898(10) 0.72266(7) 0.0353(3) Uani 1 1 d . . . . .
O1 O 0.5832(3) 0.3499(2) 0.80452(17) 0.0375(7) Uani 1 1 d . . . . .
O2 O 0.4885(3) 0.5061(2) 0.74894(19) 0.0424(8) Uani 1 1 d . . . . .
O3 O 0.5820(3) 0.5176(3) 0.8364(2) 0.0475(9) Uani 1 1 d . . . . .
O4 O 0.4057(3) 0.4645(3) 0.86750(19) 0.0436(8) Uani 1 1 d . . . . .
O21 O 0.7238(3) 0.1244(3) 0.82361(17) 0.0402(8) Uani 1 1 d . . . . .
O22 O 0.8296(3) 0.0985(3) 0.91099(19) 0.0469(9) Uani 1 1 d . . . . .
O23 O 0.7336(3) -0.0308(3) 0.9086(2) 0.0482(9) Uani 1 1 d . . . . .
O24 O 0.9017(3) 0.0026(3) 0.8154(2) 0.0459(9) Uani 1 1 d . . . . .
O41 O 0.5298(3) 0.1732(2) 0.75293(17) 0.0374(7) Uani 1 1 d . . . . .
O42 O 0.3248(3) 0.1737(2) 0.77309(17) 0.0377(7) Uani 1 1 d . . . . .
O43 O 0.4637(3) 0.0729(3) 0.6892(2) 0.0471(9) Uani 1 1 d . . . . .
O44 O 0.4373(3) 0.2602(3) 0.66757(18) 0.0441(9) Uani 1 1 d . . . . .
O61 O 0.8263(3) 0.2770(3) 0.71006(18) 0.0416(8) Uani 1 1 d . . . . .
O71 O 0.7564(3) 0.1293(3) 0.66871(19) 0.0454(9) Uani 1 1 d . . . . .
N1 N 0.6027(4) 0.3491(3) 0.6682(2) 0.0391(9) Uani 1 1 d D . . . .
C1 C 0.4154(5) 0.5969(4) 0.7330(3) 0.0488(13) Uani 1 1 d . . . . .
C2 C 0.3060(5) 0.5803(5) 0.7495(4) 0.0600(16) Uani 1 1 d . . . . .
H2A H 0.305669 0.531109 0.725539 0.090 Uiso 1 1 calc R U . . .
H2B H 0.255851 0.640842 0.739866 0.090 Uiso 1 1 calc R U . . .
H2C H 0.285330 0.558002 0.793928 0.090 Uiso 1 1 calc R U . . .
C3 C 0.4555(6) 0.6202(5) 0.6642(4) 0.0623(17) Uani 1 1 d . . . . .
H3A H 0.527045 0.629518 0.654909 0.093 Uiso 1 1 calc R U . . .
H3B H 0.408727 0.679613 0.649636 0.093 Uiso 1 1 calc R U . . .
H3C H 0.457003 0.566814 0.643150 0.093 Uiso 1 1 calc R U . . .
C4 C 0.4183(6) 0.6759(4) 0.7669(4) 0.0668(19) Uani 1 1 d . . . . .
H4A H 0.393122 0.659000 0.811728 0.100 Uiso 1 1 calc R U . . .
H4B H 0.372664 0.737256 0.753754 0.100 Uiso 1 1 calc R U . . .
H4C H 0.490924 0.682556 0.757214 0.100 Uiso 1 1 calc R U . . .
C5 C 0.6904(5) 0.5243(4) 0.8156(3) 0.0520(14) Uani 1 1 d . . . . .
C6 C 0.7317(5) 0.5221(5) 0.7469(3) 0.0564(15) Uani 1 1 d . . . . .
H6A H 0.728204 0.461145 0.736201 0.085 Uiso 1 1 calc R U . . .
H6B H 0.805227 0.527104 0.734198 0.085 Uiso 1 1 calc R U . . .
H6C H 0.688733 0.576464 0.725474 0.085 Uiso 1 1 calc R U . . .
C7 C 0.6896(6) 0.6209(6) 0.8334(5) 0.081(3) Uani 1 1 d . . . . .
H7A H 0.646270 0.673931 0.811349 0.121 Uiso 1 1 calc R U . . .
H7B H 0.762033 0.628686 0.822130 0.121 Uiso 1 1 calc R U . . .
H7C H 0.660100 0.621881 0.878276 0.121 Uiso 1 1 calc R U . . .
C8 C 0.7554(6) 0.4414(6) 0.8509(4) 0.0670(18) Uani 1 1 d . . . . .
H8A H 0.730601 0.447955 0.895348 0.101 Uiso 1 1 calc R U . . .
H8B H 0.829999 0.443027 0.836231 0.101 Uiso 1 1 calc R U . . .
H8C H 0.747558 0.379760 0.843850 0.101 Uiso 1 1 calc R U . . .
C9 C 0.3768(5) 0.4666(4) 0.9335(3) 0.0467(13) Uani 1 1 d . . . . .
C10 C 0.3624(7) 0.5701(6) 0.9453(4) 0.075(2) Uani 1 1 d . . . . .
H10A H 0.430103 0.588094 0.929065 0.112 Uiso 1 1 calc R U . . .
H10B H 0.337541 0.574518 0.989981 0.112 Uiso 1 1 calc R U . . .
H10C H 0.310364 0.614095 0.924362 0.112 Uiso 1 1 calc R U . . .
C11 C 0.4596(6) 0.3970(7) 0.9621(4) 0.071(2) Uani 1 1 d . . . . .
H11A H 0.465952 0.331192 0.954471 0.107 Uiso 1 1 calc R U . . .
H11B H 0.439387 0.400323 1.006946 0.107 Uiso 1 1 calc R U . . .
H11C H 0.527524 0.413980 0.943732 0.107 Uiso 1 1 calc R U . . .
C12 C 0.2730(5) 0.4377(6) 0.9578(3) 0.0612(17) Uani 1 1 d . . . . .
H12A H 0.250518 0.436190 1.003011 0.092 Uiso 1 1 calc R U . . .
H12B H 0.281702 0.373500 0.946597 0.092 Uiso 1 1 calc R U . . .
H12C H 0.219297 0.484843 0.939438 0.092 Uiso 1 1 calc R U . . .
C21 C 0.7807(6) 0.1280(5) 0.9717(3) 0.0534(14) Uani 1 1 d . . . . .
C22 C 0.6661(6) 0.1830(7) 0.9749(5) 0.083(3) Uani 1 1 d . . . . .
H22A H 0.664154 0.237507 0.941845 0.124 Uiso 1 1 calc R U . . .
H22B H 0.633535 0.207333 1.015272 0.124 Uiso 1 1 calc R U . . .
H22C H 0.627079 0.139506 0.969479 0.124 Uiso 1 1 calc R U . . .
C23 C 0.8426(7) 0.1956(6) 0.9781(4) 0.072(2) Uani 1 1 d . . . . .
H23A H 0.916592 0.160477 0.974577 0.108 Uiso 1 1 calc R U . . .
H23B H 0.812474 0.219685 1.018702 0.108 Uiso 1 1 calc R U . . .
H23C H 0.838677 0.250178 0.945263 0.108 Uiso 1 1 calc R U . . .
C24 C 0.7901(10) 0.0414(7) 1.0198(4) 0.091(3) Uani 1 1 d . . . . .
H24A H 0.746229 0.000452 1.016934 0.137 Uiso 1 1 calc R U . . .
H24B H 0.766288 0.062751 1.061195 0.137 Uiso 1 1 calc R U . . .
H24C H 0.864030 0.004375 1.012739 0.137 Uiso 1 1 calc R U . . .
C25 C 0.6703(5) -0.0865(4) 0.8972(3) 0.0475(13) Uani 1 1 d . . . . .
C26 C 0.5577(6) -0.0216(6) 0.9032(4) 0.0631(17) Uani 1 1 d . . . . .
H26A H 0.558499 0.032472 0.869837 0.095 Uiso 1 1 calc R U . . .
H26B H 0.531855 0.003612 0.943426 0.095 Uiso 1 1 calc R U . . .
H26C H 0.510903 -0.059478 0.899999 0.095 Uiso 1 1 calc R U . . .
C27 C 0.6714(8) -0.1714(6) 0.9476(4) 0.080(2) Uani 1 1 d . . . . .
H27A H 0.623053 -0.208265 0.945254 0.120 Uiso 1 1 calc R U . . .
H27B H 0.648658 -0.147699 0.988270 0.120 Uiso 1 1 calc R U . . .
H27C H 0.743089 -0.213223 0.941989 0.120 Uiso 1 1 calc R U . . .
C28 C 0.7154(6) -0.1167(5) 0.8326(3) 0.0593(16) Uani 1 1 d . . . . .
H28A H 0.673995 -0.157080 0.825977 0.089 Uiso 1 1 calc R U . . .
H28B H 0.789004 -0.153635 0.828042 0.089 Uiso 1 1 calc R U . . .
H28C H 0.712348 -0.059078 0.801955 0.089 Uiso 1 1 calc R U . . .
C29 C 1.0052(4) -0.0552(4) 0.8224(3) 0.0481(13) Uani 1 1 d . . . . .
C30 C 1.0657(6) 0.0108(5) 0.8322(4) 0.0645(18) Uani 1 1 d . . . . .
H30A H 1.134131 -0.027737 0.838762 0.097 Uiso 1 1 calc R U . . .
H30B H 1.025067 0.044339 0.868560 0.097 Uiso 1 1 calc R U . . .
H30C H 1.076890 0.058391 0.795450 0.097 Uiso 1 1 calc R U . . .
C31 C 0.9914(7) -0.1339(5) 0.8773(5) 0.077(2) Uani 1 1 d . . . . .
H31A H 1.060692 -0.176558 0.879351 0.115 Uiso 1 1 calc R U . . .
H31B H 0.946308 -0.171617 0.871876 0.115 Uiso 1 1 calc R U . . .
H31C H 0.958515 -0.103893 0.915766 0.115 Uiso 1 1 calc R U . . .
C32 C 1.0580(6) -0.0995(6) 0.7629(4) 0.078(2) Uani 1 1 d . . . . .
H32A H 1.069864 -0.048270 0.728518 0.117 Uiso 1 1 calc R U . . .
H32B H 1.012758 -0.135104 0.755388 0.117 Uiso 1 1 calc R U . . .
H32C H 1.125970 -0.143868 0.766066 0.117 Uiso 1 1 calc R U . . .
C41 C 0.2707(4) 0.2316(4) 0.8239(3) 0.0407(11) Uani 1 1 d . . . . .
C42 C 0.2819(5) 0.3345(4) 0.8047(3) 0.0467(13) Uani 1 1 d . . . . .
H42A H 0.247010 0.372003 0.839957 0.070 Uiso 1 1 calc R U . . .
H42B H 0.248834 0.363790 0.770363 0.070 Uiso 1 1 calc R U . . .
H42C H 0.356940 0.334482 0.791302 0.070 Uiso 1 1 calc R U . . .
C43 C 0.3172(6) 0.1856(5) 0.8786(3) 0.0587(16) Uani 1 1 d . . . . .
H43A H 0.387940 0.196310 0.870173 0.088 Uiso 1 1 calc R U . . .
H43B H 0.321978 0.115975 0.885071 0.088 Uiso 1 1 calc R U . . .
H43C H 0.271801 0.214723 0.915864 0.088 Uiso 1 1 calc R U . . .
C44 C 0.1562(5) 0.2276(5) 0.8382(3) 0.0554(15) Uani 1 1 d . . . . .
H44A H 0.113607 0.267868 0.871201 0.083 Uiso 1 1 calc R U . . .
H44B H 0.150909 0.160580 0.851897 0.083 Uiso 1 1 calc R U . . .
H44C H 0.130211 0.251645 0.800860 0.083 Uiso 1 1 calc R U . . .
C45 C 0.4383(5) -0.0195(4) 0.7086(3) 0.0529(15) Uani 1 1 d . . . . .
C46 C 0.4551(11) -0.0573(6) 0.7718(5) 0.106(4) Uani 1 1 d . . . . .
H46A H 0.404124 -0.015596 0.801958 0.159 Uiso 1 1 calc R U . . .
H46B H 0.527040 -0.057975 0.771801 0.159 Uiso 1 1 calc R U . . .
H46C H 0.445168 -0.123195 0.783010 0.159 Uiso 1 1 calc R U . . .
C47 C 0.3246(6) -0.0076(5) 0.7100(4) 0.071(2) Uani 1 1 d . . . . .
H47A H 0.305187 -0.069246 0.726134 0.107 Uiso 1 1 calc R U . . .
H47B H 0.315021 0.012542 0.667889 0.107 Uiso 1 1 calc R U . . .
H47C H 0.279470 0.041720 0.736863 0.107 Uiso 1 1 calc R U . . .
C48 C 0.5082(8) -0.0828(6) 0.6604(6) 0.109(4) Uani 1 1 d . . . . .
H48A H 0.499135 -0.148788 0.673297 0.163 Uiso 1 1 calc R U . . .
H48B H 0.581981 -0.082967 0.655417 0.163 Uiso 1 1 calc R U . . .
H48C H 0.489275 -0.058067 0.620864 0.163 Uiso 1 1 calc R U . . .
C49 C 0.3840(5) 0.2916(5) 0.6175(3) 0.0495(13) Uani 1 1 d . . . . .
C50 C 0.2800(6) 0.2627(5) 0.6349(4) 0.0612(17) Uani 1 1 d . . . . .
H50A H 0.236688 0.286083 0.674418 0.092 Uiso 1 1 calc R U . . .
H50B H 0.293688 0.192080 0.639150 0.092 Uiso 1 1 calc R U . . .
H50C H 0.242462 0.291244 0.602486 0.092 Uiso 1 1 calc R U . . .
C51 C 0.4582(7) 0.2541(7) 0.5600(4) 0.076(2) Uani 1 1 d . . . . .
H51A H 0.425516 0.279006 0.525206 0.114 Uiso 1 1 calc R U . . .
H51B H 0.474485 0.183251 0.565632 0.114 Uiso 1 1 calc R U . . .
H51C H 0.523555 0.275245 0.551355 0.114 Uiso 1 1 calc R U . . .
C52 C 0.3594(6) 0.4027(5) 0.6097(3) 0.0622(17) Uani 1 1 d . . . . .
H52A H 0.319203 0.429020 0.578300 0.093 Uiso 1 1 calc R U . . .
H52B H 0.425629 0.423356 0.596491 0.093 Uiso 1 1 calc R U . . .
H52C H 0.317611 0.426477 0.649332 0.093 Uiso 1 1 calc R U . . .
C61 C 0.9160(5) 0.2386(6) 0.7372(3) 0.0615(17) Uani 1 1 d . . . . .
H61A H 0.916186 0.172482 0.758629 0.074 Uiso 1 1 calc R U . . .
H61B H 0.914379 0.280457 0.767208 0.074 Uiso 1 1 calc R U . . .
C62 C 1.0114(5) 0.2377(6) 0.6827(4) 0.0665(19) Uani 1 1 d . . . . .
H62A H 1.031271 0.178176 0.662375 0.080 Uiso 1 1 calc R U . . .
H62B H 1.072644 0.243232 0.695411 0.080 Uiso 1 1 calc R U . . .
C63 C 0.9722(5) 0.3268(5) 0.6403(3) 0.0583(16) Uani 1 1 d . . . . .
H63A H 0.974033 0.386580 0.654275 0.070 Uiso 1 1 calc R U . . .
H63B H 1.014853 0.323065 0.596912 0.070 Uiso 1 1 calc R U . . .
C64 C 0.8604(5) 0.3230(5) 0.6468(3) 0.0500(13) Uani 1 1 d . . . . .
H64A H 0.814935 0.388929 0.640803 0.060 Uiso 1 1 calc R U . . .
H64B H 0.857947 0.284408 0.616025 0.060 Uiso 1 1 calc R U . . .
C71 C 0.8392(6) 0.0427(5) 0.6762(3) 0.0609(17) Uani 1 1 d . . . . .
H71A H 0.842927 0.026206 0.720010 0.073 Uiso 1 1 calc R U . . .
H71B H 0.908791 0.050910 0.649854 0.073 Uiso 1 1 calc R U . . .
C72 C 0.8063(8) -0.0337(5) 0.6558(4) 0.081(3) Uani 1 1 d . . . . .
H72A H 0.867319 -0.088546 0.643173 0.097 Uiso 1 1 calc R U . . .
H72B H 0.751205 -0.058122 0.689155 0.097 Uiso 1 1 calc R U . . .
C73 C 0.7639(8) 0.0197(6) 0.6019(4) 0.079(2) Uani 1 1 d . . . . .
H73A H 0.707356 -0.006938 0.598022 0.095 Uiso 1 1 calc R U . . .
H73B H 0.820799 0.014466 0.562922 0.095 Uiso 1 1 calc R U . . .
C74 C 0.7210(6) 0.1232(6) 0.6145(3) 0.0599(17) Uani 1 1 d . . . . .
H74A H 0.749046 0.166960 0.578258 0.072 Uiso 1 1 calc R U . . .
H74B H 0.642873 0.141200 0.623725 0.072 Uiso 1 1 calc R U . . .
O81 O 0.999(8) 0.5019(17) 0.9969(19) 0.054(2) Uani 0.5 1 d D U P A -1
C81 C 0.9868(12) 0.5931(10) 0.9597(7) 0.061(3) Uani 0.5 1 d D U P A -1
H81A H 0.925456 0.606177 0.941880 0.073 Uiso 0.5 1 calc R U P A -1
H81B H 1.050969 0.594625 0.925385 0.073 Uiso 0.5 1 calc R U P A -1
C82 C 0.970(2) 0.6665(15) 1.0022(11) 0.064(5) Uani 0.5 1 d D U P A -1
H82A H 0.958258 0.731457 0.979291 0.096 Uiso 0.5 1 calc R U P A -1
H82B H 1.032192 0.653924 1.018277 0.096 Uiso 0.5 1 calc R U P A -1
H82C H 0.907788 0.662111 1.036874 0.096 Uiso 0.5 1 calc R U P A -1
C83 C 1.0029(11) 0.4246(9) 0.9654(7) 0.058(3) Uani 0.5 1 d D U P A -1
H83A H 1.067240 0.414186 0.930635 0.070 Uiso 0.5 1 calc R U P A -1
H83B H 0.940222 0.438968 0.948596 0.070 Uiso 0.5 1 calc R U P A -1
C84 C 1.005(3) 0.3364(16) 1.0129(12) 0.085(8) Uani 0.5 1 d D U P A -1
H84A H 1.005055 0.281226 0.993921 0.128 Uiso 0.5 1 calc R U P A -1
H84B H 0.942156 0.348825 1.047754 0.128 Uiso 0.5 1 calc R U P A -1
H84C H 1.068587 0.321789 1.027952 0.128 Uiso 0.5 1 calc R U P A -1
H1A H 0.554(7) 0.321(7) 0.656(5) 0.102 Uiso 1 1 d D U . . .
H1B H 0.568(7) 0.408(4) 0.689(4) 0.102 Uiso 1 1 d D U . . .
H1C H 0.660(6) 0.354(7) 0.630(3) 0.102 Uiso 1 1 d D U . . .
C101 C 1.0562(4) 0.2744(3) 0.4276(3) 0.0391(11) Uani 1 1 d . . . . .
C102 C 1.1502(5) 0.2845(4) 0.3845(3) 0.0454(12) Uani 1 1 d . . . . .
H102 H 1.147586 0.312552 0.343406 0.054 Uiso 1 1 calc R U . . .
C103 C 1.2474(5) 0.2556(4) 0.3988(3) 0.0519(14) Uani 1 1 d . . . . .
H103 H 1.309411 0.264142 0.367907 0.062 Uiso 1 1 calc R U . . .
C104 C 1.2536(5) 0.2137(4) 0.4591(3) 0.0532(15) Uani 1 1 d . . . . .
H104 H 1.319719 0.193573 0.469444 0.064 Uiso 1 1 calc R U . . .
C105 C 1.1629(5) 0.2023(4) 0.5029(3) 0.0496(14) Uani 1 1 d . . . . .
H105 H 1.166176 0.173745 0.543785 0.059 Uiso 1 1 calc R U . . .
C106 C 1.0658(5) 0.2323(4) 0.4877(3) 0.0423(12) Uani 1 1 d . . . . .
H106 H 1.003999 0.224196 0.518869 0.051 Uiso 1 1 calc R U . . .
C107 C 0.8580(5) 0.3817(4) 0.4635(3) 0.0403(11) Uani 1 1 d . . . . .
C108 C 0.8931(5) 0.4527(4) 0.4804(3) 0.0449(12) Uani 1 1 d . . . . .
H108 H 0.965722 0.453024 0.465367 0.054 Uiso 1 1 calc R U . . .
C109 C 0.8265(5) 0.5220(4) 0.5180(3) 0.0511(14) Uani 1 1 d . . . . .
H109 H 0.853434 0.569294 0.527450 0.061 Uiso 1 1 calc R U . . .
C110 C 0.7214(5) 0.5224(4) 0.5415(3) 0.0530(14) Uani 1 1 d . . . . .
H110 H 0.675234 0.569496 0.567439 0.064 Uiso 1 1 calc R U . . .
C111 C 0.6841(5) 0.4532(5) 0.5269(3) 0.0517(14) Uani 1 1 d . . . . .
H111 H 0.611606 0.452840 0.542878 0.062 Uiso 1 1 calc R U . . .
C112 C 0.7514(4) 0.3842(4) 0.4892(3) 0.0431(12) Uani 1 1 d . . . . .
H112 H 0.723653 0.336789 0.480472 0.052 Uiso 1 1 calc R U . . .
C113 C 0.8916(4) 0.2154(4) 0.4147(3) 0.0404(11) Uani 1 1 d . . . . .
C114 C 0.8049(5) 0.2272(4) 0.3911(3) 0.0517(14) Uani 1 1 d . . . . .
H114 H 0.774073 0.289998 0.373853 0.062 Uiso 1 1 calc R U . . .
C115 C 0.7616(6) 0.1518(4) 0.3916(3) 0.0568(16) Uani 1 1 d . . . . .
H115 H 0.702156 0.163947 0.375014 0.068 Uiso 1 1 calc R U . . .
C116 C 0.8038(6) 0.0592(4) 0.4159(3) 0.0539(15) Uani 1 1 d . . . . .
H116 H 0.773740 0.007310 0.416927 0.065 Uiso 1 1 calc R U . . .
C117 C 0.8912(5) 0.0443(4) 0.4387(3) 0.0502(14) Uani 1 1 d . . . . .
H117 H 0.923150 -0.019041 0.454604 0.060 Uiso 1 1 calc R U . . .
C118 C 0.9327(5) 0.1211(4) 0.4387(3) 0.0440(12) Uani 1 1 d . . . . .
H118 H 0.991513 0.108802 0.455840 0.053 Uiso 1 1 calc R U . . .
C119 C 0.9513(4) 0.3677(4) 0.3418(3) 0.0406(11) Uani 1 1 d . . . . .
C120 C 0.9911(6) 0.3175(4) 0.2899(3) 0.0523(14) Uani 1 1 d . . . . .
H120 H 1.008216 0.248818 0.296455 0.063 Uiso 1 1 calc R U . . .
C121 C 1.0070(6) 0.3622(5) 0.2294(3) 0.0565(15) Uani 1 1 d . . . . .
H121 H 1.035413 0.324349 0.195788 0.068 Uiso 1 1 calc R U . . .
C122 C 0.9815(5) 0.4619(5) 0.2182(3) 0.0523(14) Uani 1 1 d . . . . .
H122 H 0.990047 0.493643 0.177005 0.063 Uiso 1 1 calc R U . . .
C123 C 0.9433(5) 0.5139(4) 0.2682(3) 0.0511(14) Uani 1 1 d . . . . .
H123 H 0.927512 0.582571 0.261156 0.061 Uiso 1 1 calc R U . . .
C124 C 0.9273(4) 0.4685(4) 0.3285(3) 0.0430(12) Uani 1 1 d . . . . .
H124 H 0.899177 0.506883 0.361843 0.052 Uiso 1 1 calc R U . . .
B1 B 0.9391(5) 0.3088(4) 0.4128(3) 0.0392(12) Uani 1 1 d . . . . .

loop_
_atom_site_aniso_label
_atom_site_aniso_U_11
_atom_site_aniso_U_22
_atom_site_aniso_U_33
_atom_site_aniso_U_23
_atom_site_aniso_U_13
_atom_site_aniso_U_12
U1 0.02866(9) 0.02697(8) 0.03720(9) -0.00333(5) -0.01194(6) -0.00767(6)
Si1 0.0341(7) 0.0278(6) 0.0487(8) -0.0085(5) -0.0095(6) -0.0079(5)
Si2 0.0362(7) 0.0310(6) 0.0427(7) -0.0008(5) -0.0170(6) -0.0092(5)
Si3 0.0330(7) 0.0357(6) 0.0437(7) -0.0042(5) -0.0138(6) -0.0148(5)
O1 0.044(2) 0.0287(16) 0.0442(19) -0.0111(14) -0.0150(16) -0.0072(14)
O2 0.043(2) 0.0288(16) 0.054(2) -0.0043(15) -0.0161(17) -0.0030(15)
O3 0.040(2) 0.044(2) 0.063(3) -0.0172(18) -0.0066(18) -0.0171(17)
O4 0.039(2) 0.0424(19) 0.053(2) -0.0122(16) -0.0102(17) -0.0130(16)
O21 0.0391(19) 0.0398(18) 0.044(2) 0.0024(15) -0.0216(16) -0.0067(15)
O22 0.051(2) 0.043(2) 0.051(2) -0.0069(17) -0.0186(19) -0.0126(17)
O23 0.052(2) 0.0397(19) 0.057(2) 0.0007(17) -0.0204(19) -0.0157(17)
O24 0.040(2) 0.044(2) 0.056(2) -0.0095(17) -0.0165(18) -0.0069(16)
O41 0.0362(18) 0.0358(17) 0.046(2) 0.0008(14) -0.0161(15) -0.0162(14)
O42 0.0348(18) 0.0371(17) 0.047(2) -0.0086(15) -0.0095(15) -0.0166(14)
O43 0.041(2) 0.048(2) 0.057(2) -0.0163(18) -0.0041(18) -0.0214(17)
O44 0.044(2) 0.053(2) 0.046(2) 0.0029(16) -0.0221(17) -0.0228(17)
O61 0.0354(19) 0.048(2) 0.047(2) -0.0031(16) -0.0132(16) -0.0180(16)
O71 0.043(2) 0.047(2) 0.051(2) -0.0226(17) -0.0125(17) -0.0057(17)
N1 0.038(2) 0.041(2) 0.043(2) -0.0013(18) -0.0181(19) -0.0121(19)
C1 0.046(3) 0.029(2) 0.066(4) 0.000(2) -0.017(3) -0.002(2)
C2 0.047(3) 0.051(3) 0.076(5) 0.003(3) -0.019(3) -0.007(3)
C3 0.058(4) 0.041(3) 0.074(5) 0.007(3) -0.018(3) 0.001(3)
C4 0.071(5) 0.033(3) 0.096(6) -0.007(3) -0.029(4) -0.005(3)
C5 0.045(3) 0.051(3) 0.068(4) -0.015(3) -0.008(3) -0.024(3)
C6 0.051(4) 0.051(3) 0.063(4) -0.003(3) -0.002(3) -0.022(3)
C7 0.064(5) 0.070(5) 0.125(7) -0.045(5) -0.003(5) -0.038(4)
C8 0.049(4) 0.079(5) 0.078(5) -0.003(4) -0.018(3) -0.026(3)
C9 0.039(3) 0.054(3) 0.052(3) -0.020(3) -0.008(2) -0.013(2)
C10 0.075(5) 0.073(5) 0.083(5) -0.044(4) 0.003(4) -0.029(4)
C11 0.045(4) 0.100(6) 0.063(4) 0.000(4) -0.014(3) -0.017(4)
C12 0.047(3) 0.078(5) 0.062(4) -0.020(3) -0.003(3) -0.023(3)
C21 0.058(4) 0.053(3) 0.053(3) -0.015(3) -0.017(3) -0.013(3)
C22 0.054(4) 0.101(6) 0.093(6) -0.048(5) -0.016(4) 0.001(4)
C23 0.085(5) 0.069(4) 0.077(5) -0.026(4) -0.031(4) -0.020(4)
C24 0.143(9) 0.088(6) 0.060(5) 0.004(4) -0.043(6) -0.043(6)
C25 0.049(3) 0.046(3) 0.057(3) 0.003(2) -0.021(3) -0.024(3)
C26 0.054(4) 0.075(4) 0.067(4) -0.010(3) -0.018(3) -0.023(3)
C27 0.101(6) 0.069(5) 0.089(6) 0.021(4) -0.046(5) -0.047(5)
C28 0.054(4) 0.055(4) 0.076(5) -0.020(3) -0.017(3) -0.015(3)
C29 0.035(3) 0.040(3) 0.070(4) -0.012(3) -0.023(3) 0.002(2)
C30 0.049(4) 0.068(4) 0.086(5) -0.014(4) -0.024(4) -0.017(3)
C31 0.064(5) 0.056(4) 0.109(7) 0.014(4) -0.039(5) -0.010(3)
C32 0.056(4) 0.083(5) 0.099(6) -0.046(5) -0.020(4) 0.000(4)
C41 0.042(3) 0.044(3) 0.040(3) -0.008(2) -0.008(2) -0.017(2)
C42 0.043(3) 0.037(3) 0.063(4) -0.009(2) -0.019(3) -0.006(2)
C43 0.072(4) 0.053(3) 0.047(3) -0.002(3) -0.017(3) -0.008(3)
C44 0.045(3) 0.056(3) 0.067(4) -0.022(3) 0.001(3) -0.021(3)
C45 0.049(3) 0.048(3) 0.072(4) -0.021(3) -0.013(3) -0.021(3)
C46 0.177(12) 0.050(4) 0.130(9) 0.018(5) -0.098(9) -0.045(6)
C47 0.057(4) 0.054(4) 0.112(6) -0.026(4) -0.011(4) -0.028(3)
C48 0.085(6) 0.069(5) 0.158(10) -0.068(6) 0.045(6) -0.039(5)
C49 0.050(3) 0.059(3) 0.047(3) 0.004(3) -0.023(3) -0.021(3)
C50 0.054(4) 0.072(4) 0.071(4) 0.008(3) -0.036(3) -0.026(3)
C51 0.063(5) 0.110(6) 0.057(4) -0.017(4) -0.022(4) -0.015(4)
C52 0.066(4) 0.063(4) 0.063(4) 0.014(3) -0.033(4) -0.021(3)
C61 0.037(3) 0.081(5) 0.068(4) 0.007(3) -0.016(3) -0.022(3)
C62 0.035(3) 0.089(5) 0.075(5) -0.012(4) -0.003(3) -0.024(3)
C63 0.048(3) 0.077(4) 0.055(4) -0.012(3) 0.001(3) -0.034(3)
C64 0.044(3) 0.063(4) 0.045(3) -0.006(3) -0.005(2) -0.022(3)
C71 0.056(4) 0.058(4) 0.059(4) -0.015(3) -0.018(3) 0.009(3)
C72 0.114(7) 0.050(4) 0.062(5) -0.015(3) 0.007(4) -0.019(4)
C73 0.109(7) 0.075(5) 0.063(5) -0.025(4) -0.004(4) -0.044(5)
C74 0.053(4) 0.084(5) 0.049(3) -0.028(3) -0.017(3) -0.009(3)
O81 0.050(5) 0.050(3) 0.061(6) -0.006(3) -0.011(7) -0.016(4)
C81 0.053(6) 0.061(6) 0.066(7) -0.007(5) -0.010(5) -0.015(5)
C82 0.055(11) 0.053(9) 0.076(11) -0.021(7) 0.009(8) -0.018(7)
C83 0.051(6) 0.050(5) 0.072(7) -0.011(5) -0.009(5) -0.015(5)
C84 0.080(16) 0.065(11) 0.099(15) -0.008(10) -0.005(12) -0.019(10)
C101 0.041(3) 0.027(2) 0.054(3) -0.010(2) -0.017(2) -0.007(2)
C102 0.042(3) 0.033(2) 0.060(3) -0.010(2) -0.011(3) -0.007(2)
C103 0.040(3) 0.042(3) 0.073(4) -0.017(3) -0.010(3) -0.006(2)
C104 0.044(3) 0.039(3) 0.083(5) -0.017(3) -0.025(3) -0.004(2)
C105 0.057(4) 0.034(3) 0.065(4) -0.010(2) -0.031(3) -0.004(2)
C106 0.043(3) 0.036(3) 0.052(3) -0.010(2) -0.016(2) -0.011(2)
C107 0.046(3) 0.031(2) 0.043(3) 0.002(2) -0.015(2) -0.008(2)
C108 0.044(3) 0.039(3) 0.051(3) -0.007(2) -0.010(2) -0.009(2)
C109 0.058(4) 0.042(3) 0.052(3) -0.010(2) -0.012(3) -0.009(3)
C110 0.052(3) 0.046(3) 0.049(3) -0.006(3) -0.012(3) 0.006(3)
C111 0.039(3) 0.055(3) 0.046(3) 0.008(3) -0.007(2) -0.001(3)
C112 0.041(3) 0.038(3) 0.050(3) 0.008(2) -0.016(2) -0.012(2)
C113 0.040(3) 0.034(2) 0.049(3) -0.006(2) -0.014(2) -0.007(2)
C114 0.054(3) 0.036(3) 0.072(4) 0.005(3) -0.030(3) -0.014(2)
C115 0.058(4) 0.047(3) 0.081(5) 0.000(3) -0.039(4) -0.020(3)
C116 0.062(4) 0.037(3) 0.072(4) -0.001(3) -0.024(3) -0.023(3)
C117 0.058(4) 0.034(3) 0.061(4) 0.000(2) -0.023(3) -0.012(3)
C118 0.046(3) 0.039(3) 0.052(3) -0.002(2) -0.020(3) -0.013(2)
C119 0.037(3) 0.037(3) 0.053(3) -0.004(2) -0.017(2) -0.012(2)
C120 0.065(4) 0.039(3) 0.055(4) -0.005(2) -0.018(3) -0.013(3)
C121 0.067(4) 0.056(3) 0.048(3) -0.007(3) -0.015(3) -0.015(3)
C122 0.048(3) 0.061(4) 0.052(3) 0.007(3) -0.018(3) -0.024(3)
C123 0.046(3) 0.044(3) 0.064(4) 0.007(3) -0.021(3) -0.015(3)
C124 0.038(3) 0.041(3) 0.054(3) -0.004(2) -0.016(2) -0.011(2)
B1 0.038(3) 0.029(3) 0.052(3) -0.009(2) -0.013(3) -0.006(2)

loop_
_atom_type_symbol
_atom_type_description
_atom_type_scat_dispersion_real
_atom_type_scat_dispersion_imag
_atom_type_scat_source
C C 0.0181 0.0091 'International Tables Vol C Tables 4.2.6.8 and 6.1.1.4'
H H 0.0000 0.0000 'International Tables Vol C Tables 4.2.6.8 and 6.1.1.4'
B B 0.0090 0.0039 'International Tables Vol C Tables 4.2.6.8 and 6.1.1.4'
N N 0.0311 0.0180 'International Tables Vol C Tables 4.2.6.8 and 6.1.1.4'
O O 0.0492 0.0322 'International Tables Vol C Tables 4.2.6.8 and 6.1.1.4'
Si Si 0.2541 0.3302 'International Tables Vol C Tables 4.2.6.8 and 6.1.1.4'
U U -4.3638 13.4090 'International Tables Vol C Tables 4.2.6.8 and 6.1.1.4'

loop_
_exptl_crystal_face_index_h
_exptl_crystal_face_index_k
_exptl_crystal_face_index_l
_exptl_crystal_face_perp_dist
0 0 -1 0.0100
0 0 1 0.0286
-1 0 0 0.0867
1 0 0 0.0545
-1 -1 -1 0.0370
1 1 1 0.0569
0 1 0 0.0429
0 -2 -1 0.0743

loop_
_geom_angle_atom_site_label_1
_geom_angle_atom_site_label_2
_geom_angle_atom_site_label_3
_geom_angle
_geom_angle_site_symmetry_1
_geom_angle_site_symmetry_3
_geom_angle_publ_flag
O1 U1 O61 93.28(13) . . ?
O1 U1 O71 159.40(14) . . ?
O1 U1 N1 80.03(14) . . ?
O21 U1 O1 101.22(14) . . ?
O21 U1 O61 91.34(13) . . ?
O21 U1 O71 95.39(14) . . ?
O21 U1 N1 172.99(14) . . ?
O41 U1 O1 103.53(14) . . ?
O41 U1 O21 103.07(13) . . ?
O41 U1 O61 155.05(14) . . ?
O41 U1 O71 84.25(14) . . ?
O41 U1 N1 83.21(13) . . ?
O61 U1 N1 81.68(13) . . ?
O71 U1 O61 74.09(13) . . ?
O71 U1 N1 82.04(15) . . ?
O1 Si1 O2 104.90(19) . . ?
O1 Si1 O3 111.9(2) . . ?
O1 Si1 O4 113.7(2) . . ?
O3 Si1 O2 112.6(2) . . ?
O4 Si1 O2 107.2(2) . . ?
O4 Si1 O3 106.6(2) . . ?
O21 Si2 O22 112.7(2) . . ?
O21 Si2 O23 112.1(2) . . ?
O21 Si2 O24 104.1(2) . . ?
O23 Si2 O22 106.7(2) . . ?
O23 Si2 O24 114.6(2) . . ?
O24 Si2 O22 106.6(2) . . ?
O41 Si3 O44 103.07(18) . . ?
O42 Si3 O41 112.7(2) . . ?
O42 Si3 O43 106.77(19) . . ?
O42 Si3 O44 114.2(2) . . ?
O43 Si3 O41 113.6(2) . . ?
O43 Si3 O44 106.5(2) . . ?
Si1 O1 U1 157.2(2) . . ?
C1 O2 Si1 130.5(4) . . ?
C5 O3 Si1 132.7(4) . . ?
C9 O4 Si1 132.9(3) . . ?
Si2 O21 U1 168.9(2) . . ?
C21 O22 Si2 134.1(4) . . ?
C25 O23 Si2 132.9(4) . . ?
C29 O24 Si2 132.1(4) . . ?
Si3 O41 U1 153.4(2) . . ?
C41 O42 Si3 131.8(3) . . ?
C45 O43 Si3 134.0(4) . . ?
C49 O44 Si3 132.7(3) . . ?
C61 O61 U1 121.7(3) . . ?
C61 O61 C64 109.9(4) . . ?
C64 O61 U1 126.0(3) . . ?
C71 O71 U1 121.2(4) . . ?
C71 O71 C74 107.3(5) . . ?
C74 O71 U1 127.7(4) . . ?
U1 N1 H1A 103(6) . . ?
U1 N1 H1B 103(6) . . ?
U1 N1 H1C 114(6) . . ?
H1A N1 H1B 114(8) . . ?
H1A N1 H1C 105(8) . . ?
H1B N1 H1C 117(8) . . ?
O2 C1 C2 108.6(5) . . ?
O2 C1 C3 104.6(5) . . ?
O2 C1 C4 110.2(5) . . ?
C2 C1 C4 111.2(6) . . ?
C3 C1 C2 111.5(6) . . ?
C3 C1 C4 110.5(6) . . ?
C1 C2 H2A 109.5 . . ?
C1 C2 H2B 109.5 . . ?
C1 C2 H2C 109.5 . . ?
H2A C2 H2B 109.5 . . ?
H2A C2 H2C 109.5 . . ?
H2B C2 H2C 109.5 . . ?
C1 C3 H3A 109.5 . . ?
C1 C3 H3B 109.5 . . ?
C1 C3 H3C 109.5 . . ?
H3A C3 H3B 109.5 . . ?
H3A C3 H3C 109.5 . . ?
H3B C3 H3C 109.5 . . ?
C1 C4 H4A 109.5 . . ?
C1 C4 H4B 109.5 . . ?
C1 C4 H4C 109.5 . . ?
H4A C4 H4B 109.5 . . ?
H4A C4 H4C 109.5 . . ?
H4B C4 H4C 109.5 . . ?
O3 C5 C6 111.4(5) . . ?
O3 C5 C7 105.3(5) . . ?
O3 C5 C8 108.1(5) . . ?
C6 C5 C7 110.7(6) . . ?
C6 C5 C8 111.3(6) . . ?
C8 C5 C7 109.8(6) . . ?
C5 C6 H6A 109.5 . . ?
C5 C6 H6B 109.5 . . ?
C5 C6 H6C 109.5 . . ?
H6A C6 H6B 109.5 . . ?
H6A C6 H6C 109.5 . . ?
H6B C6 H6C 109.5 . . ?
C5 C7 H7A 109.5 . . ?
C5 C7 H7B 109.5 . . ?
C5 C7 H7C 109.5 . . ?
H7A C7 H7B 109.5 . . ?
H7A C7 H7C 109.5 . . ?
H7B C7 H7C 109.5 . . ?
C5 C8 H8A 109.5 . . ?
C5 C8 H8B 109.5 . . ?
C5 C8 H8C 109.5 . . ?
H8A C8 H8B 109.5 . . ?
H8A C8 H8C 109.5 . . ?
H8B C8 H8C 109.5 . . ?
O4 C9 C10 107.8(5) . . ?
O4 C9 C11 110.5(5) . . ?
O4 C9 C12 106.1(5) . . ?
C11 C9 C10 111.4(6) . . ?
C11 C9 C12 110.5(6) . . ?
C12 C9 C10 110.2(6) . . ?
C9 C10 H10A 109.5 . . ?
C9 C10 H10B 109.5 . . ?
C9 C10 H10C 109.5 . . ?
H10A C10 H10B 109.5 . . ?
H10A C10 H10C 109.5 . . ?
H10B C10 H10C 109.5 . . ?
C9 C11 H11A 109.5 . . ?
C9 C11 H11B 109.5 . . ?
C9 C11 H11C 109.5 . . ?
H11A C11 H11B 109.5 . . ?
H11A C11 H11C 109.5 . . ?
H11B C11 H11C 109.5 . . ?
C9 C12 H12A 109.5 . . ?
C9 C12 H12B 109.5 . . ?
C9 C12 H12C 109.5 . . ?
H12A C12 H12B 109.5 . . ?
H12A C12 H12C 109.5 . . ?
H12B C12 H12C 109.5 . . ?
O22 C21 C22 109.0(6) . . ?
O22 C21 C23 105.0(6) . . ?
O22 C21 C24 109.8(6) . . ?
C23 C21 C22 109.9(6) . . ?
C24 C21 C22 112.7(8) . . ?
C24 C21 C23 110.3(6) . . ?
C21 C22 H22A 109.5 . . ?
C21 C22 H22B 109.5 . . ?
C21 C22 H22C 109.5 . . ?
H22A C22 H22B 109.5 . . ?
H22A C22 H22C 109.5 . . ?
H22B C22 H22C 109.5 . . ?
C21 C23 H23A 109.5 . . ?
C21 C23 H23B 109.5 . . ?
C21 C23 H23C 109.5 . . ?
H23A C23 H23B 109.5 . . ?
H23A C23 H23C 109.5 . . ?
H23B C23 H23C 109.5 . . ?
C21 C24 H24A 109.5 . . ?
C21 C24 H24B 109.5 . . ?
C21 C24 H24C 109.5 . . ?
H24A C24 H24B 109.5 . . ?
H24A C24 H24C 109.5 . . ?
H24B C24 H24C 109.5 . . ?
O23 C25 C26 107.5(5) . . ?
O23 C25 C27 105.5(5) . . ?
O23 C25 C28 110.0(5) . . ?
C27 C25 C26 110.7(6) . . ?
C27 C25 C28 113.0(6) . . ?
C28 C25 C26 109.8(5) . . ?
C25 C26 H26A 109.5 . . ?
C25 C26 H26B 109.5 . . ?
C25 C26 H26C 109.5 . . ?
H26A C26 H26B 109.5 . . ?
H26A C26 H26C 109.5 . . ?
H26B C26 H26C 109.5 . . ?
C25 C27 H27A 109.5 . . ?
C25 C27 H27B 109.5 . . ?
C25 C27 H27C 109.5 . . ?
H27A C27 H27B 109.5 . . ?
H27A C27 H27C 109.5 . . ?
H27B C27 H27C 109.5 . . ?
C25 C28 H28A 109.5 . . ?
C25 C28 H28B 109.5 . . ?
C25 C28 H28C 109.5 . . ?
H28A C28 H28B 109.5 . . ?
H28A C28 H28C 109.5 . . ?
H28B C28 H28C 109.5 . . ?
O24 C29 C30 108.8(5) . . ?
O24 C29 C31 109.6(5) . . ?
O24 C29 C32 105.4(5) . . ?
C30 C29 C31 110.9(6) . . ?
C32 C29 C30 111.5(6) . . ?
C32 C29 C31 110.5(6) . . ?
C29 C30 H30A 109.5 . . ?
C29 C30 H30B 109.5 . . ?
C29 C30 H30C 109.5 . . ?
H30A C30 H30B 109.5 . . ?
H30A C30 H30C 109.5 . . ?
H30B C30 H30C 109.5 . . ?
C29 C31 H31A 109.5 . . ?
C29 C31 H31B 109.5 . . ?
C29 C31 H31C 109.5 . . ?
H31A C31 H31B 109.5 . . ?
H31A C31 H31C 109.5 . . ?
H31B C31 H31C 109.5 . . ?
C29 C32 H32A 109.5 . . ?
C29 C32 H32B 109.5 . . ?
C29 C32 H32C 109.5 . . ?
H32A C32 H32B 109.5 . . ?
H32A C32 H32C 109.5 . . ?
H32B C32 H32C 109.5 . . ?
O42 C41 C42 110.6(4) . . ?
O42 C41 C43 108.4(5) . . ?
O42 C41 C44 104.6(4) . . ?
C42 C41 C44 111.1(5) . . ?
C43 C41 C42 110.8(5) . . ?
C43 C41 C44 111.1(5) . . ?
C41 C42 H42A 109.5 . . ?
C41 C42 H42B 109.5 . . ?
C41 C42 H42C 109.5 . . ?
H42A C42 H42B 109.5 . . ?
H42A C42 H42C 109.5 . . ?
H42B C42 H42C 109.5 . . ?
C41 C43 H43A 109.5 . . ?
C41 C43 H43B 109.5 . . ?
C41 C43 H43C 109.5 . . ?
H43A C43 H43B 109.5 . . ?
H43A C43 H43C 109.5 . . ?
H43B C43 H43C 109.5 . . ?
C41 C44 H44A 109.5 . . ?
C41 C44 H44B 109.5 . . ?
C41 C44 H44C 109.5 . . ?
H44A C44 H44B 109.5 . . ?
H44A C44 H44C 109.5 . . ?
H44B C44 H44C 109.5 . . ?
O43 C45 C46 109.7(5) . . ?
O43 C45 C47 109.0(6) . . ?
O43 C45 C48 105.8(6) . . ?
C46 C45 C47 109.7(8) . . ?
C48 C45 C46 112.9(9) . . ?
C48 C45 C47 109.6(6) . . ?
C45 C46 H46A 109.5 . . ?
C45 C46 H46B 109.5 . . ?
C45 C46 H46C 109.5 . . ?
H46A C46 H46B 109.5 . . ?
H46A C46 H46C 109.5 . . ?
H46B C46 H46C 109.5 . . ?
C45 C47 H47A 109.5 . . ?
C45 C47 H47B 109.5 . . ?
C45 C47 H47C 109.5 . . ?
H47A C47 H47B 109.5 . . ?
H47A C47 H47C 109.5 . . ?
H47B C47 H47C 109.5 . . ?
C45 C48 H48A 109.5 . . ?
C45 C48 H48B 109.5 . . ?
C45 C48 H48C 109.5 . . ?
H48A C48 H48B 109.5 . . ?
H48A C48 H48C 109.5 . . ?
H48B C48 H48C 109.5 . . ?
O44 C49 C50 111.5(5) . . ?
O44 C49 C51 108.5(5) . . ?
O44 C49 C52 105.1(5) . . ?
C50 C49 C52 107.9(6) . . ?
C51 C49 C50 113.5(6) . . ?
C51 C49 C52 110.0(6) . . ?
C49 C50 H50A 109.5 . . ?
C49 C50 H50B 109.5 . . ?
C49 C50 H50C 109.5 . . ?
H50A C50 H50B 109.5 . . ?
H50A C50 H50C 109.5 . . ?
H50B C50 H50C 109.5 . . ?
C49 C51 H51A 109.5 . . ?
C49 C51 H51B 109.5 . . ?
C49 C51 H51C 109.5 . . ?
H51A C51 H51B 109.5 . . ?
H51A C51 H51C 109.5 . . ?
H51B C51 H51C 109.5 . . ?
C49 C52 H52A 109.5 . . ?
C49 C52 H52B 109.5 . . ?
C49 C52 H52C 109.5 . . ?
H52A C52 H52B 109.5 . . ?
H52A C52 H52C 109.5 . . ?
H52B C52 H52C 109.5 . . ?
O61 C61 H61A 110.8 . . ?
O61 C61 H61B 110.8 . . ?
O61 C61 C62 104.6(6) . . ?
H61A C61 H61B 108.9 . . ?
C62 C61 H61A 110.8 . . ?
C62 C61 H61B 110.8 . . ?
C61 C62 H62A 111.4 . . ?
C61 C62 H62B 111.4 . . ?
C61 C62 C63 102.1(6) . . ?
H62A C62 H62B 109.2 . . ?
C63 C62 H62A 111.4 . . ?
C63 C62 H62B 111.4 . . ?
C62 C63 H63A 111.2 . . ?
C62 C63 H63B 111.2 . . ?
H63A C63 H63B 109.1 . . ?
C64 C63 C62 102.7(5) . . ?
C64 C63 H63A 111.2 . . ?
C64 C63 H63B 111.2 . . ?
O61 C64 C63 104.7(5) . . ?
O61 C64 H64A 110.8 . . ?
O61 C64 H64B 110.8 . . ?
C63 C64 H64A 110.8 . . ?
C63 C64 H64B 110.8 . . ?
H64A C64 H64B 108.9 . . ?
O71 C71 H71A 111.0 . . ?
O71 C71 H71B 111.0 . . ?
O71 C71 C72 103.6(6) . . ?
H71A C71 H71B 109.0 . . ?
C72 C71 H71A 111.0 . . ?
C72 C71 H71B 111.0 . . ?
C71 C72 H72A 111.3 . . ?
C71 C72 H72B 111.3 . . ?
H72A C72 H72B 109.2 . . ?
C73 C72 C71 102.4(6) . . ?
C73 C72 H72A 111.3 . . ?
C73 C72 H72B 111.3 . . ?
C72 C73 H73A 110.5 . . ?
C72 C73 H73B 110.5 . . ?
C72 C73 C74 106.2(6) . . ?
H73A C73 H73B 108.7 . . ?
C74 C73 H73A 110.5 . . ?
C74 C73 H73B 110.5 . . ?
O71 C74 C73 105.4(6) . . ?
O71 C74 H74A 110.7 . . ?
O71 C74 H74B 110.7 . . ?
C73 C74 H74A 110.7 . . ?
C73 C74 H74B 110.7 . . ?
H74A C74 H74B 108.8 . . ?
C81 O81 C83 113(2) . . ?
O81 C81 H81A 110.5 . . ?
O81 C81 H81B 110.5 . . ?
O81 C81 C82 105.9(15) . . ?
H81A C81 H81B 108.7 . . ?
C82 C81 H81A 110.5 . . ?
C82 C81 H81B 110.5 . . ?
C81 C82 H82A 109.5 . . ?
C81 C82 H82B 109.5 . . ?
C81 C82 H82C 109.5 . . ?
H82A C82 H82B 109.5 . . ?
H82A C82 H82C 109.5 . . ?
H82B C82 H82C 109.5 . . ?
O81 C83 H83A 110.5 . . ?
O81 C83 H83B 110.5 . . ?
O81 C83 C84 106.1(16) . . ?
H83A C83 H83B 108.7 . . ?
C84 C83 H83A 110.5 . . ?
C84 C83 H83B 110.5 . . ?
C83 C84 H84A 109.5 . . ?
C83 C84 H84B 109.5 . . ?
C83 C84 H84C 109.5 . . ?
H84A C84 H84B 109.5 . . ?
H84A C84 H84C 109.5 . . ?
H84B C84 H84C 109.5 . . ?
C102 C101 C106 115.5(5) . . ?
C102 C101 B1 124.6(5) . . ?
C106 C101 B1 119.9(5) . . ?
C101 C102 H102 118.5 . . ?
C103 C102 C101 123.1(6) . . ?
C103 C102 H102 118.5 . . ?
C102 C103 H103 120.2 . . ?
C102 C103 C104 119.7(6) . . ?
C104 C103 H103 120.2 . . ?
C103 C104 H104 120.5 . . ?
C105 C104 C103 119.0(6) . . ?
C105 C104 H104 120.5 . . ?
C104 C105 H105 119.8 . . ?
C104 C105 C106 120.4(6) . . ?
C106 C105 H105 119.8 . . ?
C101 C106 H106 118.8 . . ?
C105 C106 C101 122.3(6) . . ?
C105 C106 H106 118.8 . . ?
C108 C107 B1 120.1(5) . . ?
C112 C107 C108 114.9(5) . . ?
C112 C107 B1 124.8(5) . . ?
C107 C108 H108 118.5 . . ?
C109 C108 C107 122.9(6) . . ?
C109 C108 H108 118.5 . . ?
C108 C109 H109 120.0 . . ?
C110 C109 C108 120.0(6) . . ?
C110 C109 H109 120.0 . . ?
C109 C110 H110 120.5 . . ?
C109 C110 C111 118.9(6) . . ?
C111 C110 H110 120.5 . . ?
C110 C111 H111 119.7 . . ?
C110 C111 C112 120.7(6) . . ?
C112 C111 H111 119.7 . . ?
C107 C112 H112 118.8 . . ?
C111 C112 C107 122.5(5) . . ?
C111 C112 H112 118.8 . . ?
C114 C113 C118 114.9(5) . . ?
C114 C113 B1 120.5(5) . . ?
C118 C113 B1 124.6(5) . . ?
C113 C114 H114 118.4 . . ?
C115 C114 C113 123.1(5) . . ?
C115 C114 H114 118.4 . . ?
C114 C115 H115 119.7 . . ?
C116 C115 C114 120.6(6) . . ?
C116 C115 H115 119.7 . . ?
C115 C116 H116 121.1 . . ?
C115 C116 C117 117.9(5) . . ?
C117 C116 H116 121.1 . . ?
C116 C117 H117 119.7 . . ?
C116 C117 C118 120.7(5) . . ?
C118 C117 H117 119.7 . . ?
C113 C118 H118 118.6 . . ?
C117 C118 C113 122.7(5) . . ?
C117 C118 H118 118.6 . . ?
C120 C119 C124 114.8(5) . . ?
C120 C119 B1 120.8(5) . . ?
C124 C119 B1 124.4(5) . . ?
C119 C120 H120 118.2 . . ?
C121 C120 C119 123.7(6) . . ?
C121 C120 H120 118.2 . . ?
C120 C121 H121 120.1 . . ?
C122 C121 C120 119.8(6) . . ?
C122 C121 H121 120.1 . . ?
C121 C122 H122 120.8 . . ?
C123 C122 C121 118.3(6) . . ?
C123 C122 H122 120.8 . . ?
C122 C123 H123 119.3 . . ?
C122 C123 C124 121.4(6) . . ?
C124 C123 H123 119.3 . . ?
C119 C124 H124 119.0 . . ?
C123 C124 C119 122.0(6) . . ?
C123 C124 H124 119.0 . . ?
C101 B1 C107 108.9(4) . . ?
C101 B1 C113 111.7(4) . . ?
C101 B1 C119 108.5(5) . . ?
C107 B1 C113 110.7(5) . . ?
C107 B1 C119 109.5(4) . . ?
C113 B1 C119 107.5(4) . . ?

loop_
_geom_bond_atom_site_label_1
_geom_bond_atom_site_label_2
_geom_bond_distance
_geom_bond_site_symmetry_2
_geom_bond_publ_flag
U1 O1 2.150(3) . ?
U1 O21 2.132(3) . ?
U1 O41 2.120(3) . ?
U1 O61 2.487(3) . ?
U1 O71 2.460(4) . ?
U1 N1 2.539(4) . ?
Si1 O1 1.600(4) . ?
Si1 O2 1.638(4) . ?
Si1 O3 1.620(4) . ?
Si1 O4 1.620(4) . ?
Si2 O21 1.609(4) . ?
Si2 O22 1.626(4) . ?
Si2 O23 1.612(4) . ?
Si2 O24 1.616(4) . ?
Si3 O41 1.626(3) . ?
Si3 O42 1.616(4) . ?
Si3 O43 1.618(4) . ?
Si3 O44 1.638(4) . ?
O2 C1 1.464(6) . ?
O3 C5 1.441(7) . ?
O4 C9 1.437(7) . ?
O22 C21 1.434(8) . ?
O23 C25 1.442(6) . ?
O24 C29 1.459(7) . ?
O42 C41 1.450(6) . ?
O43 C45 1.438(7) . ?
O44 C49 1.457(7) . ?
O61 C61 1.452(7) . ?
O61 C64 1.464(7) . ?
O71 C71 1.452(8) . ?
O71 C74 1.474(7) . ?
N1 H1A 0.99(2) . ?
N1 H1B 0.99(2) . ?
N1 H1C 0.99(2) . ?
C1 C2 1.508(9) . ?
C1 C3 1.501(10) . ?
C1 C4 1.517(9) . ?
C2 H2A 0.9800 . ?
C2 H2B 0.9800 . ?
C2 H2C 0.9800 . ?
C3 H3A 0.9800 . ?
C3 H3B 0.9800 . ?
C3 H3C 0.9800 . ?
C4 H4A 0.9800 . ?
C4 H4B 0.9800 . ?
C4 H4C 0.9800 . ?
C5 C6 1.499(9) . ?
C5 C7 1.530(8) . ?
C5 C8 1.522(10) . ?
C6 H6A 0.9800 . ?
C6 H6B 0.9800 . ?
C6 H6C 0.9800 . ?
C7 H7A 0.9800 . ?
C7 H7B 0.9800 . ?
C7 H7C 0.9800 . ?
C8 H8A 0.9800 . ?
C8 H8B 0.9800 . ?
C8 H8C 0.9800 . ?
C9 C10 1.526(9) . ?
C9 C11 1.499(10) . ?
C9 C12 1.511(9) . ?
C10 H10A 0.9800 . ?
C10 H10B 0.9800 . ?
C10 H10C 0.9800 . ?
C11 H11A 0.9800 . ?
C11 H11B 0.9800 . ?
C11 H11C 0.9800 . ?
C12 H12A 0.9800 . ?
C12 H12B 0.9800 . ?
C12 H12C 0.9800 . ?
C21 C22 1.528(11) . ?
C21 C23 1.517(9) . ?
C21 C24 1.502(11) . ?
C22 H22A 0.9800 . ?
C22 H22B 0.9800 . ?
C22 H22C 0.9800 . ?
C23 H23A 0.9800 . ?
C23 H23B 0.9800 . ?
C23 H23C 0.9800 . ?
C24 H24A 0.9800 . ?
C24 H24B 0.9800 . ?
C24 H24C 0.9800 . ?
C25 C26 1.540(10) . ?
C25 C27 1.513(9) . ?
C25 C28 1.513(9) . ?
C26 H26A 0.9800 . ?
C26 H26B 0.9800 . ?
C26 H26C 0.9800 . ?
C27 H27A 0.9800 . ?
C27 H27B 0.9800 . ?
C27 H27C 0.9800 . ?
C28 H28A 0.9800 . ?
C28 H28B 0.9800 . ?
C28 H28C 0.9800 . ?
C29 C30 1.514(9) . ?
C29 C31 1.527(10) . ?
C29 C32 1.502(10) . ?
C30 H30A 0.9800 . ?
C30 H30B 0.9800 . ?
C30 H30C 0.9800 . ?
C31 H31A 0.9800 . ?
C31 H31B 0.9800 . ?
C31 H31C 0.9800 . ?
C32 H32A 0.9800 . ?
C32 H32B 0.9800 . ?
C32 H32C 0.9800 . ?
C41 C42 1.514(8) . ?
C41 C43 1.514(8) . ?
C41 C44 1.516(8) . ?
C42 H42A 0.9800 . ?
C42 H42B 0.9800 . ?
C42 H42C 0.9800 . ?
C43 H43A 0.9800 . ?
C43 H43B 0.9800 . ?
C43 H43C 0.9800 . ?
C44 H44A 0.9800 . ?
C44 H44B 0.9800 . ?
C44 H44C 0.9800 . ?
C45 C46 1.494(11) . ?
C45 C47 1.503(10) . ?
C45 C48 1.492(10) . ?
C46 H46A 0.9800 . ?
C46 H46B 0.9800 . ?
C46 H46C 0.9800 . ?
C47 H47A 0.9800 . ?
C47 H47B 0.9800 . ?
C47 H47C 0.9800 . ?
C48 H48A 0.9800 . ?
C48 H48B 0.9800 . ?
C48 H48C 0.9800 . ?
C49 C50 1.516(9) . ?
C49 C51 1.487(10) . ?
C49 C52 1.538(9) . ?
C50 H50A 0.9800 . ?
C50 H50B 0.9800 . ?
C50 H50C 0.9800 . ?
C51 H51A 0.9800 . ?
C51 H51B 0.9800 . ?
C51 H51C 0.9800 . ?
C52 H52A 0.9800 . ?
C52 H52B 0.9800 . ?
C52 H52C 0.9800 . ?
C61 H61A 0.9900 . ?
C61 H61B 0.9900 . ?
C61 C62 1.510(10) . ?
C62 H62A 0.9900 . ?
C62 H62B 0.9900 . ?
C62 C63 1.520(11) . ?
C63 H63A 0.9900 . ?
C63 H63B 0.9900 . ?
C63 C64 1.506(8) . ?
C64 H64A 0.9900 . ?
C64 H64B 0.9900 . ?
C71 H71A 0.9900 . ?
C71 H71B 0.9900 . ?
C71 C72 1.501(11) . ?
C72 H72A 0.9900 . ?
C72 H72B 0.9900 . ?
C72 C73 1.493(13) . ?
C73 H73A 0.9900 . ?
C73 H73B 0.9900 . ?
C73 C74 1.500(11) . ?
C74 H74A 0.9900 . ?
C74 H74B 0.9900 . ?
O81 C81 1.422(19) . ?
O81 C83 1.423(19) . ?
C81 H81A 0.9900 . ?
C81 H81B 0.9900 . ?
C81 C82 1.499(17) . ?
C82 H82A 0.9800 . ?
C82 H82B 0.9800 . ?
C82 H82C 0.9800 . ?
C83 H83A 0.9900 . ?
C83 H83B 0.9900 . ?
C83 C84 1.507(18) . ?
C84 H84A 0.9800 . ?
C84 H84B 0.9800 . ?
C84 H84C 0.9800 . ?
C101 C102 1.394(8) . ?
C101 C106 1.410(8) . ?
C101 B1 1.648(8) . ?
C102 H102 0.9500 . ?
C102 C103 1.387(9) . ?
C103 H103 0.9500 . ?
C103 C104 1.404(10) . ?
C104 H104 0.9500 . ?
C104 C105 1.372(10) . ?
C105 H105 0.9500 . ?
C105 C106 1.395(8) . ?
C106 H106 0.9500 . ?
C107 C108 1.409(8) . ?
C107 C112 1.394(8) . ?
C107 B1 1.650(8) . ?
C108 H108 0.9500 . ?
C108 C109 1.386(8) . ?
C109 H109 0.9500 . ?
C109 C110 1.376(10) . ?
C110 H110 0.9500 . ?
C110 C111 1.379(10) . ?
C111 H111 0.9500 . ?
C111 C112 1.389(9) . ?
C112 H112 0.9500 . ?
C113 C114 1.393(8) . ?
C113 C118 1.393(8) . ?
C113 B1 1.653(7) . ?
C114 H114 0.9500 . ?
C114 C115 1.384(8) . ?
C115 H115 0.9500 . ?
C115 C116 1.380(9) . ?
C116 H116 0.9500 . ?
C116 C117 1.383(9) . ?
C117 H117 0.9500 . ?
C117 C118 1.389(8) . ?
C118 H118 0.9500 . ?
C119 C120 1.394(9) . ?
C119 C124 1.399(8) . ?
C119 B1 1.658(9) . ?
C120 H120 0.9500 . ?
C120 C121 1.385(9) . ?
C121 H121 0.9500 . ?
C121 C122 1.381(9) . ?
C122 H122 0.9500 . ?
C122 C123 1.375(10) . ?
C123 H123 0.9500 . ?
C123 C124 1.386(9) . ?
C124 H124 0.9500 . ?

loop_
_geom_torsion_atom_site_label_1
_geom_torsion_atom_site_label_2
_geom_torsion_atom_site_label_3
_geom_torsion_atom_site_label_4
_geom_torsion
_geom_torsion_site_symmetry_1
_geom_torsion_site_symmetry_2
_geom_torsion_site_symmetry_3
_geom_torsion_site_symmetry_4
_geom_torsion_publ_flag
U1 O61 C61 C62 148.0(4) . . . . ?
U1 O61 C64 C63 -172.5(4) . . . . ?
U1 O71 C71 C72 125.6(5) . . . . ?
U1 O71 C74 C73 -142.6(5) . . . . ?
Si1 O2 C1 C2 -83.5(6) . . . . ?
Si1 O2 C1 C3 157.4(4) . . . . ?
Si1 O2 C1 C4 38.6(7) . . . . ?
Si1 O3 C5 C6 36.4(8) . . . . ?
Si1 O3 C5 C7 156.4(6) . . . . ?
Si1 O3 C5 C8 -86.2(7) . . . . ?
Si1 O4 C9 C10 81.3(6) . . . . ?
Si1 O4 C9 C11 -40.8(7) . . . . ?
Si1 O4 C9 C12 -160.6(4) . . . . ?
Si2 O22 C21 C22 -46.4(8) . . . . ?
Si2 O22 C21 C23 -164.1(5) . . . . ?
Si2 O22 C21 C24 77.4(8) . . . . ?
Si2 O23 C25 C26 -82.8(7) . . . . ?
Si2 O23 C25 C27 159.0(6) . . . . ?
Si2 O23 C25 C28 36.8(8) . . . . ?
Si2 O24 C29 C30 -77.6(7) . . . . ?
Si2 O24 C29 C31 43.8(7) . . . . ?
Si2 O24 C29 C32 162.7(5) . . . . ?
Si3 O42 C41 C42 41.2(6) . . . . ?
Si3 O42 C41 C43 -80.5(6) . . . . ?
Si3 O42 C41 C44 160.9(4) . . . . ?
Si3 O43 C45 C46 -44.9(9) . . . . ?
Si3 O43 C45 C47 75.3(7) . . . . ?
Si3 O43 C45 C48 -166.9(6) . . . . ?
Si3 O44 C49 C50 29.1(8) . . . . ?
Si3 O44 C49 C51 -96.6(7) . . . . ?
Si3 O44 C49 C52 145.7(5) . . . . ?
O1 Si1 O2 C1 168.4(4) . . . . ?
O1 Si1 O3 C5 42.9(6) . . . . ?
O1 Si1 O4 C9 89.4(5) . . . . ?
O2 Si1 O1 U1 -1.7(6) . . . . ?
O2 Si1 O3 C5 -74.9(6) . . . . ?
O2 Si1 O4 C9 -155.1(5) . . . . ?
O3 Si1 O1 U1 -124.1(6) . . . . ?
O3 Si1 O2 C1 -69.6(5) . . . . ?
O3 Si1 O4 C9 -34.3(5) . . . . ?
O4 Si1 O1 U1 115.0(6) . . . . ?
O4 Si1 O2 C1 47.3(5) . . . . ?
O4 Si1 O3 C5 167.8(5) . . . . ?
O21 Si2 O22 C21 85.4(6) . . . . ?
O21 Si2 O23 C25 44.5(6) . . . . ?
O21 Si2 O24 C29 165.8(4) . . . . ?
O22 Si2 O21 U1 94.5(12) . . . . ?
O22 Si2 O23 C25 168.3(5) . . . . ?
O22 Si2 O24 C29 46.4(5) . . . . ?
O23 Si2 O21 U1 -145.1(11) . . . . ?
O23 Si2 O22 C21 -38.0(6) . . . . ?
O23 Si2 O24 C29 -71.4(5) . . . . ?
O24 Si2 O21 U1 -20.6(12) . . . . ?
O24 Si2 O22 C21 -160.9(5) . . . . ?
O24 Si2 O23 C25 -73.9(6) . . . . ?
O41 Si3 O42 C41 41.6(5) . . . . ?
O41 Si3 O43 C45 95.2(6) . . . . ?
O41 Si3 O44 C49 171.3(5) . . . . ?
O42 Si3 O41 U1 -133.0(5) . . . . ?
O42 Si3 O43 C45 -29.7(6) . . . . ?
O42 Si3 O44 C49 -66.1(6) . . . . ?
O43 Si3 O41 U1 105.4(5) . . . . ?
O43 Si3 O42 C41 167.0(4) . . . . ?
O43 Si3 O44 C49 51.5(6) . . . . ?
O44 Si3 O41 U1 -9.4(6) . . . . ?
O44 Si3 O42 C41 -75.6(5) . . . . ?
O44 Si3 O43 C45 -152.1(5) . . . . ?
O61 C61 C62 C63 34.1(7) . . . . ?
O71 C71 C72 C73 38.8(8) . . . . ?
C61 O61 C64 C63 -9.9(7) . . . . ?
C61 C62 C63 C64 -39.9(7) . . . . ?
C62 C63 C64 O61 30.9(7) . . . . ?
C64 O61 C61 C62 -15.4(7) . . . . ?
C71 O71 C74 C73 15.1(7) . . . . ?
C71 C72 C73 C74 -29.7(9) . . . . ?
C72 C73 C74 O71 9.7(9) . . . . ?
C74 O71 C71 C72 -33.9(7) . . . . ?
C81 O81 C83 C84 -175(5) . . . . ?
C83 O81 C81 C82 173(5) . . . . ?
C101 C102 C103 C104 0.2(8) . . . . ?
C102 C101 C106 C105 -0.4(7) . . . . ?
C102 C101 B1 C107 -125.5(5) . . . . ?
C102 C101 B1 C113 111.9(6) . . . . ?
C102 C101 B1 C119 -6.4(6) . . . . ?
C102 C103 C104 C105 -0.1(8) . . . . ?
C103 C104 C105 C106 -0.3(8) . . . . ?
C104 C105 C106 C101 0.6(8) . . . . ?
C106 C101 C102 C103 0.0(7) . . . . ?
C106 C101 B1 C107 53.7(6) . . . . ?
C106 C101 B1 C113 -68.9(6) . . . . ?
C106 C101 B1 C119 172.8(4) . . . . ?
C107 C108 C109 C110 1.3(10) . . . . ?
C108 C107 C112 C111 1.9(8) . . . . ?
C108 C107 B1 C101 41.7(7) . . . . ?
C108 C107 B1 C113 164.9(5) . . . . ?
C108 C107 B1 C119 -76.7(6) . . . . ?
C108 C109 C110 C111 -0.2(9) . . . . ?
C109 C110 C111 C112 0.1(9) . . . . ?
C110 C111 C112 C107 -1.0(9) . . . . ?
C112 C107 C108 C109 -2.1(8) . . . . ?
C112 C107 B1 C101 -143.1(5) . . . . ?
C112 C107 B1 C113 -19.9(7) . . . . ?
C112 C107 B1 C119 98.4(6) . . . . ?
C113 C114 C115 C116 -0.3(12) . . . . ?
C114 C113 C118 C117 0.6(9) . . . . ?
C114 C113 B1 C101 -166.6(6) . . . . ?
C114 C113 B1 C107 71.9(7) . . . . ?
C114 C113 B1 C119 -47.7(7) . . . . ?
C114 C115 C116 C117 -0.9(11) . . . . ?
C115 C116 C117 C118 1.9(11) . . . . ?
C116 C117 C118 C113 -1.8(10) . . . . ?
C118 C113 C114 C115 0.4(10) . . . . ?
C118 C113 B1 C101 13.2(8) . . . . ?
C118 C113 B1 C107 -108.4(6) . . . . ?
C118 C113 B1 C119 132.0(6) . . . . ?
C119 C120 C121 C122 -1.0(11) . . . . ?
C120 C119 C124 C123 -0.6(8) . . . . ?
C120 C119 B1 C101 78.8(6) . . . . ?
C120 C119 B1 C107 -162.5(5) . . . . ?
C120 C119 B1 C113 -42.2(7) . . . . ?
C120 C121 C122 C123 1.8(10) . . . . ?
C121 C122 C123 C124 -2.0(9) . . . . ?
C122 C123 C124 C119 1.5(9) . . . . ?
C124 C119 C120 C121 0.4(9) . . . . ?
C124 C119 B1 C101 -98.9(6) . . . . ?
C124 C119 B1 C107 19.8(7) . . . . ?
C124 C119 B1 C113 140.2(5) . . . . ?
B1 C101 C102 C103 179.3(5) . . . . ?
B1 C101 C106 C105 -179.7(5) . . . . ?
B1 C107 C108 C109 173.6(5) . . . . ?
B1 C107 C112 C111 -173.5(5) . . . . ?
B1 C113 C114 C115 -179.8(6) . . . . ?
B1 C113 C118 C117 -179.2(6) . . . . ?
B1 C119 C120 C121 -177.5(6) . . . . ?
B1 C119 C124 C123 177.1(5) . . . . ?

loop_
_exptl_oxdiff_crystal_face_indexfrac_h
_exptl_oxdiff_crystal_face_indexfrac_k
_exptl_oxdiff_crystal_face_indexfrac_l
_exptl_oxdiff_crystal_face_x
_exptl_oxdiff_crystal_face_y
_exptl_oxdiff_crystal_face_z
0.0000 0.0000 -0.9999 -0.0698 -0.0034 0.0149
-0.0000 -0.0000 0.9999 0.0698 0.0034 -0.0149
-1.0001 -0.0000 -0.0000 0.0363 0.1067 0.0460
1.0001 0.0000 0.0000 -0.0363 -0.1067 -0.0460
-1.0000 -1.0000 -1.0000 -0.0002 0.0283 0.1363
1.0000 1.0000 1.0000 0.0002 -0.0283 -0.1363
0.0000 1.0000 0.0000 -0.0333 0.0750 -0.0754
-0.0000 -2.0000 -1.0000 -0.0032 -0.1534 0.1656
